data_4026761
loop_
_publ_author_name
'Shan Lu'
'Peng Sun'
'Tiejun Li'
'Tibor Kurt\'an'
'Attila M\'andi'
'S\'andor Antus'
'Karsten Krohn'
'Siegfried Draeger'
'Barbara Schulz'
'Yanghua Yi'
'Ling Li'
'Wen Zhang'

_publ_section_title
;
 Bioactive Nonanolide Derivatives Isolated from the Endophytic Fungus
 Cytosporasp.
;
_journal_name_full 'Journal of Organic Chemistry'
_journal_page_first 9699
_journal_page_last 9710
_journal_paper_doi 10.1021/jo201755v
_journal_volume 76
_journal_year 2011
_chemical_absolute_configuration ad
_chemical_formula_moiety 'C15 H26 O5'
_chemical_formula_sum 'C15 H26 O5'
_chemical_formula_weight 286.36
_chemical_melting_point 409(1)
_chemical_name_common 'cytospolide M'
_chemical_name_systematic
; 
 (1S,2R,5R,6S,7R,8R)-6,7-dihydroxy-5,8-dimethyl-2-
pentyl-3,11-dioxa-bicyclo[6.2.1]undecan-4-one
;
_space_group_IT_number 19
_symmetry_cell_setting orthorhombic
_symmetry_space_group_name_Hall 'P 2ac 2ab'
_symmetry_space_group_name_H-M 'P 21 21 21'
_atom_sites_solution_hydrogens geom
_atom_sites_solution_primary direct
_atom_sites_solution_secondary difmap
_audit_creation_method SHELXL-97
_cell_angle_alpha 90.00
_cell_angle_beta 90.00
_cell_angle_gamma 90.00
_cell_formula_units_Z 4
_cell_length_a 5.3240(1)
_cell_length_b 12.6918(3)
_cell_length_c 23.0937(6)
_cell_measurement_reflns_used 587
_cell_measurement_temperature 296(2)
_cell_measurement_theta_max 57.50
_cell_measurement_theta_min 3.97
_cell_volume 1560.47(6)
_computing_cell_refinement 'Bruker SMART'
_computing_data_collection 'Bruker SMART'
_computing_data_reduction 'Bruker SAINT'
_computing_molecular_graphics 'SHELXL-97 (Sheldrick, 1997)'
_computing_publication_material 'SHELXL-97 (Sheldrick, 1997)'
_computing_structure_refinement 'SHELXL-97 (Sheldrick, 1997)'
_computing_structure_solution 'SHELXS-97 (Sheldrick, 1990)'
_diffrn_ambient_temperature 296(2)
_diffrn_measured_fraction_theta_full 0.964
_diffrn_measured_fraction_theta_max 0.965
_diffrn_measurement_device_type 'Bruker SMART APEX-II'
_diffrn_measurement_method 'phi and omega scans'
_diffrn_radiation_monochromator graphite
_diffrn_radiation_source 'fine-focus sealed tube'
_diffrn_radiation_type CuK\a
_diffrn_radiation_wavelength 1.54178
_diffrn_reflns_av_R_equivalents 0.0388
_diffrn_reflns_av_sigmaI/netI 0.0412
_diffrn_reflns_limit_h_max 6
_diffrn_reflns_limit_h_min -6
_diffrn_reflns_limit_k_max 14
_diffrn_reflns_limit_k_min -15
_diffrn_reflns_limit_l_max 26
_diffrn_reflns_limit_l_min -26
_diffrn_reflns_number 4890
_diffrn_reflns_theta_full 67.40
_diffrn_reflns_theta_max 67.40
_diffrn_reflns_theta_min 3.83
_exptl_absorpt_coefficient_mu 0.740
_exptl_absorpt_correction_T_max 0.9640
_exptl_absorpt_correction_T_min 0.9297
_exptl_absorpt_correction_type multi-scan
_exptl_crystal_colour colourless
_exptl_crystal_density_diffrn 1.219
_exptl_crystal_description prism
_exptl_crystal_F_000 624
_exptl_crystal_size_max 0.10
_exptl_crystal_size_mid 0.10
_exptl_crystal_size_min 0.05
_refine_diff_density_max 0.181
_refine_diff_density_min -0.160
_refine_diff_density_rms 0.034
_refine_ls_abs_structure_details 'Flack H D (1983), Acta Cryst. A39, 876-881'
_refine_ls_abs_structure_Flack -0.2(5)
_refine_ls_extinction_coef 0.0032(8)
_refine_ls_extinction_expression Fc^*^=kFc[1+0.001xFc^2^\l^3^/sin(2\q)]^-1/4^
_refine_ls_extinction_method SHELXL
_refine_ls_goodness_of_fit_ref 1.049
_refine_ls_hydrogen_treatment constr
_refine_ls_matrix_type full
_refine_ls_number_parameters 182
_refine_ls_number_reflns 2552
_refine_ls_number_restraints 0
_refine_ls_restrained_S_all 1.049
_refine_ls_R_factor_all 0.0994
_refine_ls_R_factor_gt 0.0568
_refine_ls_shift/su_max 0.007
_refine_ls_shift/su_mean 0.001
_refine_ls_structure_factor_coef Fsqd
_refine_ls_weighting_details 'calc w=1/[\s^2^(Fo^2^)+(0.0911P)^2^+0.0242P] where P=(Fo^2^+2Fc^2^)/3'
_refine_ls_weighting_scheme calc
_refine_ls_wR_factor_gt 0.1510
_refine_ls_wR_factor_ref 0.1810
_reflns_number_gt 1492
_reflns_number_total 2552
_reflns_threshold_expression >2sigma(I)
_cod_data_source_file jo201755v_si_001.cif
_cod_data_source_block s111
_cod_database_code 4026761

loop_
_symmetry_equiv_pos_as_xyz
'x, y, z'
'-x+1/2, -y, z+1/2'
'-x, y+1/2, -z+1/2'
'x+1/2, -y+1/2, -z'

loop_
_atom_site_label
_atom_site_type_symbol
_atom_site_fract_x
_atom_site_fract_y
_atom_site_fract_z
_atom_site_U_iso_or_equiv
_atom_site_adp_type
_atom_site_occupancy
_atom_site_symmetry_multiplicity
_atom_site_calc_flag
_atom_site_refinement_flags
O1 O 0.7929(5) 0.6717(2) 0.78241(11) 0.0765(8) Uani 1 1 d .
O2 O 0.4513(6) 0.5905(3) 0.81893(14) 0.0963(10) Uani 1 1 d .
O3 O 0.6766(5) 0.6606(3) 0.94570(11) 0.0885(9) Uani 1 1 d .
H3A H 0.5996 0.7095 0.9308 0.133 Uiso 1 1 calc R
O4 O 1.2193(5) 0.7723(2) 0.94054(11) 0.0919(10) Uani 1 1 d .
H4A H 1.1454 0.7883 0.9704 0.138 Uiso 1 1 calc R
O5 O 0.6571(5) 0.8211(3) 0.85359(12) 0.0816(8) Uani 1 1 d .
C2 C 0.6716(8) 0.6084(3) 0.82117(18) 0.0733(10) Uani 1 1 d .
C3 C 0.8502(8) 0.5644(3) 0.86431(18) 0.0757(11) Uani 1 1 d .
H3B H 1.0096 0.5512 0.8443 0.091 Uiso 1 1 calc R
C4 C 0.9034(7) 0.6425(4) 0.91438(17) 0.0749(12) Uani 1 1 d .
H4B H 1.0167 0.6059 0.9411 0.090 Uiso 1 1 calc R
C5 C 1.0389(7) 0.7443(4) 0.89667(17) 0.0730(11) Uani 1 1 d .
H5A H 1.1301 0.7307 0.8606 0.088 Uiso 1 1 calc R
C6 C 0.8782(7) 0.8410(4) 0.88797(19) 0.0797(12) Uani 1 1 d .
H6A H 0.8280 0.8691 0.9258 0.096 Uiso 1 1 calc R
C7 C 1.0198(10) 0.9262(4) 0.8542(2) 0.0968(15) Uani 1 1 d .
H7A H 0.9565 0.9960 0.8632 0.116 Uiso 1 1 calc R
H7B H 1.1985 0.9238 0.8622 0.116 Uiso 1 1 calc R
C8 C 0.9648(9) 0.8967(4) 0.7918(2) 0.0952(14) Uani 1 1 d .
H8A H 1.0832 0.8446 0.7778 0.114 Uiso 1 1 calc R
H8B H 0.9713 0.9581 0.7668 0.114 Uiso 1 1 calc R
C9 C 0.6981(8) 0.8514(4) 0.79455(19) 0.0854(13) Uani 1 1 d .
H9A H 0.5784 0.9071 0.7844 0.102 Uiso 1 1 calc R
C10 C 0.6451(9) 0.7555(4) 0.75711(17) 0.0826(12) Uani 1 1 d .
H10A H 0.4664 0.7375 0.7597 0.099 Uiso 1 1 calc R
C11 C 0.7560(11) 0.4597(4) 0.8876(2) 0.1049(16) Uani 1 1 d .
H11A H 0.7236 0.4127 0.8559 0.157 Uiso 1 1 calc R
H11B H 0.6040 0.4707 0.9091 0.157 Uiso 1 1 calc R
H11C H 0.8811 0.4294 0.9125 0.157 Uiso 1 1 calc R
C12 C 0.7171(10) 0.7698(4) 0.69446(19) 0.0967(14) Uani 1 1 d .
H12A H 0.8982 0.7643 0.6909 0.116 Uiso 1 1 calc R
H12B H 0.6687 0.8399 0.6821 0.116 Uiso 1 1 calc R
C13 C 0.5951(12) 0.6892(5) 0.6547(2) 0.1092(17) Uani 1 1 d .
H13A H 0.6368 0.6189 0.6681 0.131 Uiso 1 1 calc R
H13B H 0.4141 0.6970 0.6566 0.131 Uiso 1 1 calc R
C14 C 0.6772(16) 0.7009(6) 0.5937(2) 0.148(3) Uani 1 1 d .
H14A H 0.8591 0.7044 0.5923 0.178 Uiso 1 1 calc R
H14B H 0.6112 0.7662 0.5781 0.178 Uiso 1 1 calc R
C15 C 0.574(3) 0.5963(13) 0.5518(5) 0.259(7) Uani 1 1 d .
H15A H 0.6830 0.5851 0.5187 0.311 Uiso 1 1 calc R
H15B H 0.5649 0.5318 0.5743 0.311 Uiso 1 1 calc R
C16 C 0.375(3) 0.6244(13) 0.5374(5) 0.266(8) Uani 1 1 d .
H16A H 0.2967 0.5707 0.5143 0.399 Uiso 1 1 calc R
H16B H 0.3895 0.6879 0.5150 0.399 Uiso 1 1 calc R
H16C H 0.2735 0.6378 0.5710 0.399 Uiso 1 1 calc R

loop_
_atom_site_aniso_label
_atom_site_aniso_U_11
_atom_site_aniso_U_22
_atom_site_aniso_U_33
_atom_site_aniso_U_23
_atom_site_aniso_U_13
_atom_site_aniso_U_12
O1 0.0612(14) 0.1014(18) 0.0668(15) 0.0002(16) 0.0042(13) 0.0110(16)
O2 0.0614(16) 0.132(3) 0.096(2) -0.008(2) -0.0042(16) -0.0163(16)
O3 0.0674(15) 0.134(2) 0.0643(16) -0.0039(17) 0.0082(14) -0.0004(18)
O4 0.0622(15) 0.147(3) 0.0664(16) -0.0307(18) -0.0014(14) -0.0112(17)
O5 0.0596(14) 0.111(2) 0.0740(17) -0.0089(17) 0.0060(14) 0.0046(16)
C2 0.061(2) 0.088(3) 0.071(2) -0.013(2) 0.000(2) -0.001(2)
C3 0.064(2) 0.096(3) 0.067(2) -0.007(2) 0.0028(19) -0.002(2)
C4 0.054(2) 0.114(3) 0.057(2) -0.006(2) 0.0010(17) 0.002(2)
C5 0.0539(19) 0.104(3) 0.061(2) -0.016(2) -0.0027(18) -0.008(2)
C6 0.062(2) 0.102(3) 0.075(3) -0.025(2) 0.007(2) 0.001(2)
C7 0.086(3) 0.104(3) 0.100(3) -0.019(3) 0.006(3) -0.013(3)
C8 0.081(3) 0.110(3) 0.095(3) -0.001(3) 0.010(3) -0.012(3)
C9 0.074(2) 0.103(3) 0.080(3) 0.005(3) 0.011(2) 0.009(3)
C10 0.064(2) 0.113(3) 0.071(2) -0.003(3) 0.001(2) 0.009(2)
C11 0.109(4) 0.104(3) 0.102(4) 0.011(3) 0.002(3) -0.010(3)
C12 0.090(3) 0.126(4) 0.074(3) 0.002(3) -0.002(3) 0.020(3)
C13 0.130(4) 0.122(4) 0.076(3) -0.006(3) -0.002(3) 0.012(4)
C14 0.160(6) 0.200(7) 0.085(4) -0.024(4) -0.007(4) 0.003(6)
C15 0.290(17) 0.374(19) 0.112(7) -0.040(9) -0.013(9) 0.127(16)
C16 0.262(15) 0.378(19) 0.158(10) 0.035(10) 0.068(11) 0.118(16)

loop_
_atom_type_symbol
_atom_type_description
_atom_type_scat_dispersion_real
_atom_type_scat_dispersion_imag
_atom_type_scat_source
C C 0.0181 0.0091 'International Tables Vol C Tables 4.2.6.8 and 6.1.1.4'
H H 0.0000 0.0000 'International Tables Vol C Tables 4.2.6.8 and 6.1.1.4'
O O 0.0492 0.0322 'International Tables Vol C Tables 4.2.6.8 and 6.1.1.4'

loop_
_geom_angle_atom_site_label_1
_geom_angle_atom_site_label_2
_geom_angle_atom_site_label_3
_geom_angle
C2 O1 C10 116.1(3)
C4 O3 H3A 109.5
C5 O4 H4A 109.5
C9 O5 C6 110.6(3)
O2 C2 O1 123.2(4)
O2 C2 C3 125.8(4)
O1 C2 C3 111.0(3)
C2 C3 C11 110.8(4)
C2 C3 C4 112.1(4)
C11 C3 C4 110.9(4)
C2 C3 H3B 107.6
C11 C3 H3B 107.6
C4 C3 H3B 107.6
O3 C4 C5 113.4(4)
O3 C4 C3 109.1(3)
C5 C4 C3 115.2(3)
O3 C4 H4B 106.2
C5 C4 H4B 106.2
C3 C4 H4B 106.2
O4 C5 C6 105.7(3)
O4 C5 C4 109.5(3)
C6 C5 C4 117.0(3)
O4 C5 H5A 108.1
C6 C5 H5A 108.1
C4 C5 H5A 108.1
O5 C6 C5 113.1(3)
O5 C6 C7 104.2(4)
C5 C6 C7 111.3(4)
O5 C6 H6A 109.4
C5 C6 H6A 109.4
C7 C6 H6A 109.4
C8 C7 C6 102.4(4)
C8 C7 H7A 111.3
C6 C7 H7A 111.3
C8 C7 H7B 111.3
C6 C7 H7B 111.3
H7A C7 H7B 109.2
C7 C8 C9 103.4(4)
C7 C8 H8A 111.1
C9 C8 H8A 111.1
C7 C8 H8B 111.1
C9 C8 H8B 111.1
H8A C8 H8B 109.0
O5 C9 C10 107.3(4)
O5 C9 C8 106.3(4)
C10 C9 C8 116.7(4)
O5 C9 H9A 108.7
C10 C9 H9A 108.7
C8 C9 H9A 108.7
O1 C10 C12 109.7(4)
O1 C10 C9 105.0(3)
C12 C10 C9 113.7(4)
O1 C10 H10A 109.4
C12 C10 H10A 109.4
C9 C10 H10A 109.4
C3 C11 H11A 109.5
C3 C11 H11B 109.5
H11A C11 H11B 109.5
C3 C11 H11C 109.5
H11A C11 H11C 109.5
H11B C11 H11C 109.5
C10 C12 C13 113.0(5)
C10 C12 H12A 109.0
C13 C12 H12A 109.0
C10 C12 H12B 109.0
C13 C12 H12B 109.0
H12A C12 H12B 107.8
C14 C13 C12 112.4(5)
C14 C13 H13A 109.1
C12 C13 H13A 109.1
C14 C13 H13B 109.1
C12 C13 H13B 109.1
H13A C13 H13B 107.9
C13 C14 C15 111.2(7)
C13 C14 H14A 109.4
C15 C14 H14A 109.4
C13 C14 H14B 109.4
C15 C14 H14B 109.4
H14A C14 H14B 108.0
C16 C15 C14 102.3(15)
C16 C15 H15A 111.3
C14 C15 H15A 111.3
C16 C15 H15B 111.3
C14 C15 H15B 111.3
H15A C15 H15B 109.2
C15 C16 H16A 109.5
C15 C16 H16B 109.5
H16A C16 H16B 109.5
C15 C16 H16C 109.5
H16A C16 H16C 109.5
H16B C16 H16C 109.5

loop_
_geom_bond_atom_site_label_1
_geom_bond_atom_site_label_2
_geom_bond_distance
O1 C2 1.364(5)
O1 C10 1.447(5)
O2 C2 1.196(5)
O3 C4 1.426(4)
O3 H3A 0.8200
O4 C5 1.441(4)
O4 H4A 0.8200
O5 C9 1.433(5)
O5 C6 1.442(5)
C2 C3 1.486(6)
C3 C11 1.519(6)
C3 C4 1.549(6)
C3 H3B 0.9800
C4 C5 1.535(6)
C4 H4B 0.9800
C5 C6 1.509(6)
C5 H5A 0.9800
C6 C7 1.532(6)
C6 H6A 0.9800
C7 C8 1.517(7)
C7 H7A 0.9700
C7 H7B 0.9700
C8 C9 1.533(6)
C8 H8A 0.9700
C8 H8B 0.9700
C9 C10 1.519(6)
C9 H9A 0.9800
C10 C12 1.508(6)
C10 H10A 0.9800
C11 H11A 0.9600
C11 H11B 0.9600
C11 H11C 0.9600
C12 C13 1.521(7)
C12 H12A 0.9700
C12 H12B 0.9700
C13 C14 1.481(7)
C13 H13A 0.9700
C13 H13B 0.9700
C14 C15 1.732(15)
C14 H14A 0.9700
C14 H14B 0.9700
C15 C16 1.170(13)
C15 H15A 0.9700
C15 H15B 0.9700
C16 H16A 0.9600
C16 H16B 0.9600
C16 H16C 0.9600

loop_
_geom_hbond_atom_site_label_D
_geom_hbond_atom_site_label_H
_geom_hbond_atom_site_label_A
_geom_hbond_distance_DH
_geom_hbond_distance_HA
_geom_hbond_distance_DA
_geom_hbond_angle_DHA
_geom_hbond_site_symmetry_A
O3 H3A O4 0.82 2.19 2.821(4) 134.2 1_455
O3 H3A O5 0.82 2.30 2.947(4) 136.5 .

loop_
_geom_torsion_atom_site_label_1
_geom_torsion_atom_site_label_2
_geom_torsion_atom_site_label_3
_geom_torsion_atom_site_label_4
_geom_torsion
C10 O1 C2 O2 29.8(6)
C10 O1 C2 C3 -151.6(3)
O2 C2 C3 C11 25.8(6)
O1 C2 C3 C11 -152.7(4)
O2 C2 C3 C4 -98.6(5)
O1 C2 C3 C4 82.8(4)
C2 C3 C4 O3 63.9(5)
C11 C3 C4 O3 -60.5(5)
C2 C3 C4 C5 -65.0(4)
C11 C3 C4 C5 170.6(4)
O3 C4 C5 O4 92.4(4)
C3 C4 C5 O4 -141.0(3)
O3 C4 C5 C6 -27.8(5)
C3 C4 C5 C6 98.9(4)
C9 O5 C6 C5 -98.0(4)
C9 O5 C6 C7 23.0(4)
O4 C5 C6 O5 -168.8(3)
C4 C5 C6 O5 -46.6(5)
O4 C5 C6 C7 74.3(4)
C4 C5 C6 C7 -163.5(4)
O5 C6 C7 C8 -34.9(5)
C5 C6 C7 C8 87.3(5)
C6 C7 C8 C9 33.6(5)
C6 O5 C9 C10 124.1(4)
C6 O5 C9 C8 -1.5(5)
C7 C8 C9 O5 -20.7(5)
C7 C8 C9 C10 -140.4(4)
C2 O1 C10 C12 -142.7(4)
C2 O1 C10 C9 94.8(4)
O5 C9 C10 O1 -51.4(4)
C8 C9 C10 O1 67.8(5)
O5 C9 C10 C12 -171.3(4)
C8 C9 C10 C12 -52.2(6)
O1 C10 C12 C13 80.0(5)
C9 C10 C12 C13 -162.7(4)
C10 C12 C13 C14 -177.2(5)
C12 C13 C14 C15 170.7(6)
C13 C14 C15 C16 87.2(14)
